data_4309148
loop_
_publ_author_name
'Issam Kobrsi'
'John E. Knox'
'Mary Jane Heeg'
'H. Bernhard Schlegel'
'Charles H. Winter'

_publ_section_title
;
Weak Carbon-Hydrogen-Nitrogen Interactions Affect the Heterocyclic
Ligand Bonding Modes in Barium Complexes Containing \h2-Tetrazolato and
\h2-Pentazolato Ligands
;
_journal_name_full 'Inorganic Chemistry'
_journal_page_first 4894
_journal_page_last 4896
_journal_paper_doi 10.1021/ic048171i
_journal_volume 44
_journal_year 2005
_chemical_formula_sum 'C18 H36 Ba N10 O6'
_chemical_formula_weight 625.91
_chemical_name_systematic
; 
 ? 
;
_space_group_IT_number 14
_symmetry_cell_setting monoclinic
_symmetry_space_group_name_Hall '-P 2yn'
_symmetry_space_group_name_H-M 'P 1 21/n 1'
_atom_sites_solution_hydrogens geom
_atom_sites_solution_primary direct
_atom_sites_solution_secondary difmap
_audit_creation_method SHELXL-97
_cell_angle_alpha 90.00
_cell_angle_beta 103.916(3)
_cell_angle_gamma 90.00
_cell_formula_units_Z 2
_cell_length_a 8.3476(7)
_cell_length_b 14.6417(12)
_cell_length_c 10.9130(9)
_cell_measurement_reflns_used 7482
_cell_measurement_temperature 100(2)
_cell_measurement_theta_max 32.8
_cell_measurement_theta_min 2.7
_cell_volume 1294.67(19)
_computing_cell_refinement 'Bruker APEX2'
_computing_data_collection 'Bruker APEX2'
_computing_data_reduction 'Bruker APEX2'
_computing_molecular_graphics SHELXTL-Plus
_computing_publication_material SHELXL-97
_computing_structure_refinement 'SHELXL-97 (Sheldrick, 1997)'
_computing_structure_solution 'SHELXS-97 (Sheldrick, 1997)'
_diffrn_ambient_temperature 100(2)
_diffrn_measured_fraction_theta_full 0.986
_diffrn_measured_fraction_theta_max 0.854
_diffrn_measurement_device_type 'Bruker APEX2 kappa'
_diffrn_measurement_method 'Bruker APEX2'
_diffrn_radiation_monochromator graphite
_diffrn_radiation_source 'fine-focus sealed tube'
_diffrn_radiation_type MoK\a
_diffrn_radiation_wavelength 0.71073
_diffrn_reflns_av_R_equivalents 0.0364
_diffrn_reflns_av_sigmaI/netI 0.0255
_diffrn_reflns_limit_h_max 11
_diffrn_reflns_limit_h_min -12
_diffrn_reflns_limit_k_max 21
_diffrn_reflns_limit_k_min 0
_diffrn_reflns_limit_l_max 16
_diffrn_reflns_limit_l_min 0
_diffrn_reflns_number 27874
_diffrn_reflns_theta_full 28.30
_diffrn_reflns_theta_max 32.85
_diffrn_reflns_theta_min 2.37
_exptl_absorpt_coefficient_mu 1.587
_exptl_absorpt_correction_T_max 0.7968
_exptl_absorpt_correction_T_min 0.7020
_exptl_absorpt_correction_type multi-scan
_exptl_crystal_colour colorless
_exptl_crystal_density_diffrn 1.606
_exptl_crystal_density_method 'not measured'
_exptl_crystal_description multifaceted
_exptl_crystal_F_000 636
_exptl_crystal_size_max 0.24
_exptl_crystal_size_mid 0.20
_exptl_crystal_size_min 0.15
_refine_diff_density_max 0.531
_refine_diff_density_min -0.600
_refine_diff_density_rms 0.087
_refine_ls_extinction_method none
_refine_ls_goodness_of_fit_ref 1.117
_refine_ls_hydrogen_treatment mixed
_refine_ls_matrix_type full
_refine_ls_number_parameters 230
_refine_ls_number_reflns 4121
_refine_ls_number_restraints 0
_refine_ls_restrained_S_all 1.117
_refine_ls_R_factor_all 0.0276
_refine_ls_R_factor_gt 0.0208
_refine_ls_shift/su_max 0.010
_refine_ls_shift/su_mean 0.000
_refine_ls_structure_factor_coef Fsqd
_refine_ls_weighting_details 'calc w=1/[\s^2^(Fo^2^)+(0.0378P)^2^+0.0000P] where P=(Fo^2^+2Fc^2^)/3'
_refine_ls_weighting_scheme calc
_refine_ls_wR_factor_gt 0.0609
_refine_ls_wR_factor_ref 0.0629
_reflns_number_gt 3272
_reflns_number_total 4121
_reflns_threshold_expression >2sigma(I)
_cod_data_source_file ic048171isi20041227_014454.cif
_cod_data_source_block bass
_cod_depositor_comments
;
The following automatic conversions were performed:
'_exptl_absorpt_correction_type' value 'Multi-scan' changed to
'multi-scan' according to
'/home/saulius/struct/CIF-dictionaries/cif_core.dic' dictionary named
'cif_core.dic' version 2.4.1 from 2010-06-29.

Automatic conversion script
Id: cif_fix_enum 1527 2010-12-29 10:47:43Z saulius 
;
_cod_database_code 4309148

loop_
_symmetry_equiv_pos_as_xyz
'x, y, z'
'-x+1/2, y+1/2, -z+1/2'
'-x, -y, -z'
'x-1/2, -y-1/2, z-1/2'

loop_
_atom_site_label
_atom_site_type_symbol
_atom_site_fract_x
_atom_site_fract_y
_atom_site_fract_z
_atom_site_U_iso_or_equiv
_atom_site_adp_type
_atom_site_occupancy
_atom_site_symmetry_multiplicity
_atom_site_calc_flag
_atom_site_refinement_flags
_atom_site_disorder_assembly
_atom_site_disorder_group
Ba1 Ba 0.0000 0.0000 0.0000 0.01001(5) Uani 1 2 d S . .
O1 O -0.31956(12) 0.05109(7) -0.12505(10) 0.0237(2) Uani 1 1 d . . .
C1 C -0.33541(19) 0.13216(11) -0.20060(15) 0.0253(3) Uani 1 1 d . . .
C2 C -0.22946(18) 0.20543(11) -0.12694(15) 0.0239(3) Uani 1 1 d . . .
O2 O -0.05995(11) 0.17815(6) -0.10422(8) 0.0174(2) Uani 1 1 d . . .
C3 C 0.0477(2) 0.24485(11) -0.03086(14) 0.0232(3) Uani 1 1 d . . .
C4 C 0.2229(2) 0.21303(11) -0.00936(16) 0.0236(3) Uani 1 1 d . . .
O3 O 0.24475(13) 0.13232(7) 0.06823(9) 0.0226(2) Uani 1 1 d . . .
C5 C 0.4110(2) 0.10067(15) 0.0969(2) 0.0391(5) Uani 1 1 d . . .
C6 C 0.4249(3) 0.02149(18) 0.1868(3) 0.0435(6) Uani 1 1 d . . .
N1 N -0.09646(17) 0.02430(10) 0.22371(12) 0.0173(2) Uani 1 1 d . A .
N2 N -0.09904(19) 0.11192(9) 0.18226(13) 0.0323(3) Uani 1 1 d . . .
N3 N -0.1611(2) 0.16595(9) 0.25423(13) 0.0353(4) Uani 1 1 d . . .
N4 N -0.20279(16) 0.11574(9) 0.34614(11) 0.0188(3) Uani 1 1 d . A .
C7 C -0.16065(16) 0.03075(12) 0.32387(13) 0.0137(2) Uani 1 1 d . . .
N5 N -0.2165(3) -0.0456(2) 0.3749(3) 0.0132(6) Uani 0.50 1 d P A 1
N5' N -0.1472(4) -0.0393(2) 0.4152(3) 0.0171(6) Uani 0.50 1 d P A 2
C8 C -0.1218(2) -0.13092(11) 0.37592(15) 0.0203(3) Uani 1 1 d . . .
C9 C -0.2594(2) -0.03066(13) 0.49800(15) 0.0239(3) Uani 1 1 d . . .
H1A H -0.305(2) 0.1199(12) -0.2825(17) 0.035(5) Uiso 1 1 d . . .
H1B H -0.446(2) 0.1505(12) -0.2221(16) 0.029(5) Uiso 1 1 d . . .
H2A H -0.258(2) 0.2181(12) -0.0450(16) 0.013(4) Uiso 1 1 d . . .
H2B H -0.247(2) 0.2625(12) -0.1718(16) 0.032(5) Uiso 1 1 d . . .
H3A H 0.020(2) 0.2535(14) 0.0545(18) 0.022(5) Uiso 1 1 d . . .
H3B H 0.0331(19) 0.3049(12) -0.0772(15) 0.022(4) Uiso 1 1 d . . .
H4A H 0.2558(19) 0.1984(12) -0.0920(16) 0.029(4) Uiso 1 1 d . . .
H4B H 0.289(2) 0.2585(13) 0.0337(18) 0.037(6) Uiso 1 1 d . . .
H5A H 0.438(3) 0.0865(15) 0.020(2) 0.047(6) Uiso 1 1 d . . .
H5B H 0.487(3) 0.1490(16) 0.127(2) 0.059(6) Uiso 1 1 d . . .
H6A H 0.533(5) -0.0016(12) 0.211(5) 0.062(14) Uiso 1 1 d . . .
H6B H 0.385(3) 0.042(2) 0.264(3) 0.072(8) Uiso 1 1 d . . .
H8A H -0.061(2) -0.1304(12) 0.3096(18) 0.034(5) Uiso 1 1 d . . .
H8B H -0.041(3) -0.1518(16) 0.453(3) 0.056(6) Uiso 1 1 d . . .
H8C H -0.205(2) -0.1797(14) 0.3545(18) 0.046(6) Uiso 1 1 d . . .
H9A H -0.1785 -0.0613 0.5646 0.050 Uiso 1 1 d . . .
H9B H -0.3697 -0.0552 0.4937 0.050 Uiso 1 1 d . . .
H9C H -0.2588 0.0352 0.5153 0.050 Uiso 1 1 d . . .

loop_
_atom_site_aniso_label
_atom_site_aniso_U_11
_atom_site_aniso_U_22
_atom_site_aniso_U_33
_atom_site_aniso_U_23
_atom_site_aniso_U_13
_atom_site_aniso_U_12
Ba1 0.01061(7) 0.00927(8) 0.01048(7) -0.00044(3) 0.00321(5) -0.00067(3)
O1 0.0144(5) 0.0256(7) 0.0274(6) 0.0120(5) -0.0020(4) -0.0014(5)
C1 0.0189(7) 0.0261(9) 0.0288(8) 0.0127(6) 0.0018(6) 0.0056(6)
C2 0.0258(8) 0.0187(8) 0.0289(8) 0.0054(6) 0.0100(6) 0.0094(6)
O2 0.0203(5) 0.0136(5) 0.0195(5) -0.0006(4) 0.0073(4) 0.0001(4)
C3 0.0364(9) 0.0112(8) 0.0245(8) -0.0018(6) 0.0121(7) -0.0066(7)
C4 0.0288(8) 0.0178(8) 0.0236(8) 0.0040(6) 0.0050(6) -0.0109(7)
O3 0.0218(5) 0.0214(6) 0.0221(5) 0.0066(4) 0.0003(4) -0.0099(4)
C5 0.0180(8) 0.0411(12) 0.0503(12) 0.0222(9) -0.0074(8) -0.0138(8)
C6 0.0239(10) 0.0404(11) 0.0510(14) 0.0229(12) -0.0205(10) -0.0177(10)
N1 0.0226(6) 0.0155(6) 0.0155(6) 0.0004(5) 0.0080(5) 0.0030(6)
N2 0.0595(10) 0.0172(7) 0.0291(7) 0.0075(6) 0.0282(7) 0.0132(6)
N3 0.0629(10) 0.0184(7) 0.0341(8) 0.0080(6) 0.0305(8) 0.0141(7)
N4 0.0245(7) 0.0152(7) 0.0181(6) 0.0016(5) 0.0077(5) 0.0046(5)
C7 0.0134(6) 0.0143(7) 0.0143(6) -0.0001(6) 0.0050(5) 0.0011(6)
N5 0.0138(14) 0.0128(16) 0.0141(14) 0.0012(11) 0.0054(10) -0.0006(13)
N5' 0.0216(16) 0.0182(17) 0.0139(14) 0.0020(13) 0.0090(11) 0.0012(15)
C8 0.0263(8) 0.0144(8) 0.0201(7) 0.0009(6) 0.0055(6) 0.0014(6)
C9 0.0273(8) 0.0234(8) 0.0265(8) 0.0018(7) 0.0176(7) 0.0020(8)

loop_
_atom_type_symbol
_atom_type_description
_atom_type_scat_dispersion_real
_atom_type_scat_dispersion_imag
_atom_type_scat_source
C C 0.0033 0.0016 'International Tables Vol C Tables 4.2.6.8 and 6.1.1.4'
H H 0.0000 0.0000 'International Tables Vol C Tables 4.2.6.8 and 6.1.1.4'
N N 0.0061 0.0033 'International Tables Vol C Tables 4.2.6.8 and 6.1.1.4'
O O 0.0106 0.0060 'International Tables Vol C Tables 4.2.6.8 and 6.1.1.4'
Ba Ba -0.3244 2.2819 'International Tables Vol C Tables 4.2.6.8 and 6.1.1.4'

loop_
_geom_angle_atom_site_label_1
_geom_angle_atom_site_label_2
_geom_angle_atom_site_label_3
_geom_angle
_geom_angle_site_symmetry_1
_geom_angle_site_symmetry_3
_geom_angle_publ_flag
N1 Ba1 N1 180.00(5) . 3 ?
N1 Ba1 O3 88.56(4) . 3 ?
N1 Ba1 O3 91.44(4) 3 3 ?
N1 Ba1 O3 91.44(4) . . ?
N1 Ba1 O3 88.56(4) 3 . ?
O3 Ba1 O3 180.00(5) 3 . ?
N1 Ba1 O1 87.15(4) . . ?
N1 Ba1 O1 92.85(4) 3 . ?
O3 Ba1 O1 60.13(3) 3 . ?
O3 Ba1 O1 119.87(3) . . ?
N1 Ba1 O1 92.85(4) . 3 ?
N1 Ba1 O1 87.15(4) 3 3 ?
O3 Ba1 O1 119.87(3) 3 3 ?
O3 Ba1 O1 60.13(3) . 3 ?
O1 Ba1 O1 180.00(4) . 3 ?
N1 Ba1 O2 79.97(3) . 3 ?
N1 Ba1 O2 100.03(3) 3 3 ?
O3 Ba1 O2 61.02(3) 3 3 ?
O3 Ba1 O2 118.98(3) . 3 ?
O1 Ba1 O2 119.83(3) . 3 ?
O1 Ba1 O2 60.17(3) 3 3 ?
N1 Ba1 O2 100.03(3) . . ?
N1 Ba1 O2 79.97(3) 3 . ?
O3 Ba1 O2 118.98(3) 3 . ?
O3 Ba1 O2 61.02(3) . . ?
O1 Ba1 O2 60.17(3) . . ?
O1 Ba1 O2 119.83(3) 3 . ?
O2 Ba1 O2 180.00(4) 3 . ?
N1 Ba1 N2 152.06(4) . 3 ?
N1 Ba1 N2 27.94(4) 3 3 ?
O3 Ba1 N2 74.37(4) 3 3 ?
O3 Ba1 N2 105.63(4) . 3 ?
O1 Ba1 N2 102.51(4) . 3 ?
O1 Ba1 N2 77.49(4) 3 3 ?
O2 Ba1 N2 72.46(3) 3 3 ?
O2 Ba1 N2 107.54(3) . 3 ?
N1 Ba1 N2 27.94(4) . . ?
N1 Ba1 N2 152.06(4) 3 . ?
O3 Ba1 N2 105.63(4) 3 . ?
O3 Ba1 N2 74.37(4) . . ?
O1 Ba1 N2 77.49(4) . . ?
O1 Ba1 N2 102.51(4) 3 . ?
O2 Ba1 N2 107.54(3) 3 . ?
O2 Ba1 N2 72.46(3) . . ?
N2 Ba1 N2 180.00(6) 3 . ?
C1 O1 C6 112.37(14) . 3 ?
C1 O1 Ba1 116.65(8) . . ?
C6 O1 Ba1 115.82(12) 3 . ?
O1 C1 C2 108.91(13) . . ?
O2 C2 C1 108.94(12) . . ?
C2 O2 C3 111.53(11) . . ?
C2 O2 Ba1 113.37(8) . . ?
C3 O2 Ba1 112.04(8) . . ?
O2 C3 C4 109.44(13) . . ?
O3 C4 C3 109.16(12) . . ?
C5 O3 C4 112.03(11) . . ?
C5 O3 Ba1 116.47(10) . . ?
C4 O3 Ba1 115.66(9) . . ?
O3 C5 C6 108.16(16) . . ?
O1 C6 C5 108.70(18) 3 . ?
C7 N1 N2 103.24(13) . . ?
C7 N1 Ba1 172.71(11) . . ?
N2 N1 Ba1 79.20(7) . . ?
N3 N2 N1 110.39(11) . . ?
N3 N2 Ba1 172.61(13) . . ?
N1 N2 Ba1 72.86(7) . . ?
N2 N3 N4 109.04(12) . . ?
C7 N4 N3 104.23(11) . . ?
N4 C7 N1 113.10(14) . . ?
N4 C7 N5 123.67(17) . . ?
N1 C7 N5 121.04(19) . . ?
N4 C7 N5' 121.90(18) . . ?
N1 C7 N5' 123.18(19) . . ?
N5 C7 N5' 26.58(12) . . ?
C7 N5 C8 117.2(2) . . ?
C7 N5 C9 115.1(2) . . ?
C8 N5 C9 111.2(2) . . ?
C7 N5' C8 117.2(2) . . ?
C7 N5' C9 114.8(2) . . ?
C8 N5' C9 115.4(2) . . ?
N5' C8 N5 25.46(11) . . ?
N5' C9 N5 25.23(11) . . ?

loop_
_geom_bond_atom_site_label_1
_geom_bond_atom_site_label_2
_geom_bond_distance
_geom_bond_site_symmetry_2
_geom_bond_publ_flag
Ba1 N1 2.7714(12) . ?
Ba1 N1 2.7714(12) 3 ?
Ba1 O3 2.7840(10) 3 ?
Ba1 O3 2.7840(10) . ?
Ba1 O1 2.7905(10) . ?
Ba1 O1 2.7905(10) 3 ?
Ba1 O2 2.8415(10) 3 ?
Ba1 O2 2.8415(10) . ?
Ba1 N2 2.8488(12) 3 ?
Ba1 N2 2.8488(12) . ?
O1 C1 1.4331(18) . ?
O1 C6 1.439(3) 3 ?
C1 C2 1.496(2) . ?
C2 O2 1.4333(17) . ?
O2 C3 1.4341(19) . ?
C3 C4 1.498(2) . ?
C4 O3 1.4395(19) . ?
O3 C5 1.425(2) . ?
C5 C6 1.505(3) . ?
C6 O1 1.439(3) 3 ?
N1 C7 1.3314(17) . ?
N1 N2 1.3588(19) . ?
N2 N3 1.3063(17) . ?
N3 N4 1.3549(17) . ?
N4 C7 1.331(2) . ?
C7 N5 1.379(4) . ?
C7 N5' 1.416(4) . ?
N5 C8 1.477(4) . ?
N5 C9 1.488(3) . ?
N5' C8 1.439(4) . ?
N5' C9 1.455(3) . ?

loop_
_geom_torsion_atom_site_label_1
_geom_torsion_atom_site_label_2
_geom_torsion_atom_site_label_3
_geom_torsion_atom_site_label_4
_geom_torsion
_geom_torsion_site_symmetry_1
_geom_torsion_site_symmetry_2
_geom_torsion_site_symmetry_3
_geom_torsion_site_symmetry_4
_geom_torsion_publ_flag
N1 Ba1 O1 C1 117.82(10) . . . . ?
N1 Ba1 O1 C1 -62.18(10) 3 . . . ?
O3 Ba1 O1 C1 -152.20(11) 3 . . . ?
O3 Ba1 O1 C1 27.80(11) . . . . ?
O1 Ba1 O1 C1 -21(100) 3 . . . ?
O2 Ba1 O1 C1 -165.46(10) 3 . . . ?
O2 Ba1 O1 C1 14.54(10) . . . . ?
N2 Ba1 O1 C1 -88.67(10) 3 . . . ?
N2 Ba1 O1 C1 91.33(10) . . . . ?
N1 Ba1 O1 C6 -106.47(14) . . . 3 ?
N1 Ba1 O1 C6 73.53(14) 3 . . 3 ?
O3 Ba1 O1 C6 -16.50(14) 3 . . 3 ?
O3 Ba1 O1 C6 163.50(14) . . . 3 ?
O1 Ba1 O1 C6 115(100) 3 . . 3 ?
O2 Ba1 O1 C6 -29.75(15) 3 . . 3 ?
O2 Ba1 O1 C6 150.25(15) . . . 3 ?
N2 Ba1 O1 C6 47.03(14) 3 . . 3 ?
N2 Ba1 O1 C6 -132.97(14) . . . 3 ?
C6 O1 C1 C2 176.89(18) 3 . . . ?
Ba1 O1 C1 C2 -45.94(14) . . . . ?
O1 C1 C2 O2 64.42(15) . . . . ?
C1 C2 O2 C3 -178.48(11) . . . . ?
C1 C2 O2 Ba1 -50.90(13) . . . . ?
N1 Ba1 O2 C2 -61.14(9) . . . . ?
N1 Ba1 O2 C2 118.86(9) 3 . . . ?
O3 Ba1 O2 C2 32.81(9) 3 . . . ?
O3 Ba1 O2 C2 -147.19(9) . . . . ?
O1 Ba1 O2 C2 19.68(9) . . . . ?
O1 Ba1 O2 C2 -160.32(9) 3 . . . ?
O2 Ba1 O2 C2 -102(69) 3 . . . ?
N2 Ba1 O2 C2 114.30(9) 3 . . . ?
N2 Ba1 O2 C2 -65.70(9) . . . . ?
N1 Ba1 O2 C3 66.18(8) . . . . ?
N1 Ba1 O2 C3 -113.82(8) 3 . . . ?
O3 Ba1 O2 C3 160.13(8) 3 . . . ?
O3 Ba1 O2 C3 -19.87(8) . . . . ?
O1 Ba1 O2 C3 146.99(9) . . . . ?
O1 Ba1 O2 C3 -33.01(9) 3 . . . ?
O2 Ba1 O2 C3 25(69) 3 . . . ?
N2 Ba1 O2 C3 -118.39(8) 3 . . . ?
N2 Ba1 O2 C3 61.61(8) . . . . ?
C2 O2 C3 C4 179.78(11) . . . . ?
Ba1 O2 C3 C4 51.49(12) . . . . ?
O2 C3 C4 O3 -65.73(15) . . . . ?
C3 C4 O3 C5 -177.46(15) . . . . ?
C3 C4 O3 Ba1 45.83(15) . . . . ?
N1 Ba1 O3 C5 110.35(12) . . . . ?
N1 Ba1 O3 C5 -69.65(12) 3 . . . ?
O3 Ba1 O3 C5 -150(4) 3 . . . ?
O1 Ba1 O3 C5 -162.11(11) . . . . ?
O1 Ba1 O3 C5 17.89(11) 3 . . . ?
O2 Ba1 O3 C5 31.04(12) 3 . . . ?
O2 Ba1 O3 C5 -148.96(12) . . . . ?
N2 Ba1 O3 C5 -47.27(12) 3 . . . ?
N2 Ba1 O3 C5 132.73(12) . . . . ?
N1 Ba1 O3 C4 -114.90(10) . . . . ?
N1 Ba1 O3 C4 65.10(10) 3 . . . ?
O3 Ba1 O3 C4 -15(4) 3 . . . ?
O1 Ba1 O3 C4 -27.36(10) . . . . ?
O1 Ba1 O3 C4 152.64(10) 3 . . . ?
O2 Ba1 O3 C4 165.78(9) 3 . . . ?
O2 Ba1 O3 C4 -14.22(9) . . . . ?
N2 Ba1 O3 C4 87.48(10) 3 . . . ?
N2 Ba1 O3 C4 -92.52(10) . . . . ?
C4 O3 C5 C6 175.22(18) . . . . ?
Ba1 O3 C5 C6 -48.5(2) . . . . ?
O3 C5 C6 O1 62.5(3) . . . 3 ?
N1 Ba1 N1 C7 108(85) 3 . . . ?
O3 Ba1 N1 C7 -18.2(9) 3 . . . ?
O3 Ba1 N1 C7 161.8(9) . . . . ?
O1 Ba1 N1 C7 41.9(9) . . . . ?
O1 Ba1 N1 C7 -138.1(9) 3 . . . ?
O2 Ba1 N1 C7 -79.0(9) 3 . . . ?
O2 Ba1 N1 C7 101.0(9) . . . . ?
N2 Ba1 N1 C7 -69.7(9) 3 . . . ?
N2 Ba1 N1 C7 110.3(9) . . . . ?
N1 Ba1 N1 N2 -2(85) 3 . . . ?
O3 Ba1 N1 N2 -128.51(9) 3 . . . ?
O3 Ba1 N1 N2 51.49(9) . . . . ?
O1 Ba1 N1 N2 -68.35(9) . . . . ?
O1 Ba1 N1 N2 111.65(9) 3 . . . ?
O2 Ba1 N1 N2 170.68(10) 3 . . . ?
O2 Ba1 N1 N2 -9.32(10) . . . . ?
N2 Ba1 N1 N2 180.0 3 . . . ?
C7 N1 N2 N3 0.01(19) . . . . ?
Ba1 N1 N2 N3 172.98(14) . . . . ?
C7 N1 N2 Ba1 -172.97(11) . . . . ?
N1 Ba1 N2 N3 -117.2(9) . . . . ?
N1 Ba1 N2 N3 62.8(9) 3 . . . ?
O3 Ba1 N2 N3 -62.9(8) 3 . . . ?
O3 Ba1 N2 N3 117.1(8) . . . . ?
O1 Ba1 N2 N3 -9.1(8) . . . . ?
O1 Ba1 N2 N3 170.9(8) 3 . . . ?
O2 Ba1 N2 N3 -126.8(8) 3 . . . ?
O2 Ba1 N2 N3 53.2(8) . . . . ?
N2 Ba1 N2 N3 46(100) 3 . . . ?
N1 Ba1 N2 N1 180.0 3 . . . ?
O3 Ba1 N2 N1 54.32(10) 3 . . . ?
O3 Ba1 N2 N1 -125.68(10) . . . . ?
O1 Ba1 N2 N1 108.03(9) . . . . ?
O1 Ba1 N2 N1 -71.97(9) 3 . . . ?
O2 Ba1 N2 N1 -9.63(10) 3 . . . ?
O2 Ba1 N2 N1 170.37(10) . . . . ?
N2 Ba1 N2 N1 163(100) 3 . . . ?
N1 N2 N3 N4 -0.3(2) . . . . ?
Ba1 N2 N3 N4 114.6(8) . . . . ?
N2 N3 N4 C7 0.44(18) . . . . ?
N3 N4 C7 N1 -0.45(17) . . . . ?
N3 N4 C7 N5 -163.72(19) . . . . ?
N3 N4 C7 N5' 164.61(19) . . . . ?
N2 N1 C7 N4 0.28(18) . . . . ?
Ba1 N1 C7 N4 -108.5(9) . . . . ?
N2 N1 C7 N5 164.04(19) . . . . ?
Ba1 N1 C7 N5 55.2(10) . . . . ?
N2 N1 C7 N5' -164.6(2) . . . . ?
Ba1 N1 C7 N5' 86.6(9) . . . . ?
N4 C7 N5 C8 -161.09(17) . . . . ?
N1 C7 N5 C8 36.9(3) . . . . ?
N5' C7 N5 C8 -66.1(4) . . . . ?
N4 C7 N5 C9 -27.5(3) . . . . ?
N1 C7 N5 C9 170.50(17) . . . . ?
N5' C7 N5 C9 67.5(4) . . . . ?
N4 C7 N5' C8 172.23(17) . . . . ?
N1 C7 N5' C8 -24.2(3) . . . . ?
N5 C7 N5' C8 69.8(5) . . . . ?
N4 C7 N5' C9 31.8(3) . . . . ?
N1 C7 N5' C9 -164.64(19) . . . . ?
N5 C7 N5' C9 -70.6(5) . . . . ?
C7 N5' C8 N5 -65.8(4) . . . . ?
C9 N5' C8 N5 74.4(5) . . . . ?
C7 N5 C8 N5' 69.4(4) . . . . ?
C9 N5 C8 N5' -65.8(4) . . . . ?
C7 N5' C9 N5 66.6(5) . . . . ?
C8 N5' C9 N5 -74.6(5) . . . . ?
C7 N5 C9 N5' -70.7(5) . . . . ?
C8 N5 C9 N5' 65.5(5) . . . . ?
